data_4303950
loop_
_publ_author_name
'Birgit Weber'
'Eike Kaps'
'Jan Weigand'
'Chiara Carbonera'
'Jean-Fran\,cois L\'etard'
'Klaus Achterhold'
'Fritz G. Parak'

_publ_contact_author_address
;
Department Chemie und Biochemie
Ludwig-Maximilians Universit\"at
Butenandtstra\&se 5-13 (Haus F)
D-81377 M\"unchen
Germany
;
_publ_contact_author_email bwmch@cup.uni-muenchen.de
_publ_contact_author_fax '+49 89 218077407'
_publ_contact_author_name 'Birgit Weber'
_publ_contact_author_phone '+49 89 218077772'
_publ_section_title
;
Cooperative Iron(II) Spin Crossover Complexes with N4O2 Coordination Sphere
;
_journal_name_full 'Inorganic Chemistry'
_journal_page_first 487
_journal_page_last 496
_journal_paper_doi 10.1021/ic070067o
_journal_volume 47
_journal_year 2008
_chemical_compound_source
;
iron acetate and ligand L heated to reflux in pyridine
;
_chemical_formula_moiety 'C18 H18 Fe N2 O4, 2(C5 H5 N)'
_chemical_formula_sum 'C28 H28 Fe N4 O4'
_chemical_formula_weight 540.391
_chemical_name_common 1
_space_group_IT_number 14
_symmetry_cell_setting monoclinic
_symmetry_Int_Tables_number 14
_symmetry_space_group_name_Hall '-P 2ybc'
_symmetry_space_group_name_H-M 'P 1 21/c 1'
_atom_sites_solution_hydrogens geom
_atom_sites_solution_primary direct
_atom_sites_solution_secondary difmap
_audit_author_name 'Mayer, P.'
_audit_block_code fe_L_py_2_LS
_audit_creation_date 28-Nov-03
_audit_creation_method 'form98_1/compatible with shelxl97-2'
_audit_update_record 27-Oct-04
_cell_angle_alpha 90.00
_cell_angle_beta 101.593(9)
_cell_angle_gamma 90.00
_cell_formula_units_Z 4
_cell_length_a 11.9910(10)
_cell_length_b 8.7180(6)
_cell_length_c 24.0100(18)
_cell_measurement_reflns_used 5000
_cell_measurement_temperature 150(2)
_cell_measurement_theta_max 25.8
_cell_measurement_theta_min 2.7
_cell_volume 2458.7(3)
_computing_cell_refinement 'Stoe IPDS software (Darmstadt, Germany)'
_computing_data_collection 'Stoe IPDS software (Darmstadt, Germany)'
_computing_data_reduction 'Stoe IPDS software (Darmstadt, Germany)'
_computing_molecular_graphics
;ORTEP (M. N. Burnett, C. K. Johnson, ORTEP-III: Oak Ridge Thermal Ellipsoid
 Plot Program for Crystal Structure Illustrations, Oak Ridge National
 Laboratory Report ORNL-6895, 1996). Windows version (L. J. Farrugia, Univ.
 Glasgow) used --- SCHAKAL (E. Keller, University of  Freiburg (Breisgau),
 Germany, 1995).
;
_computing_structure_refinement 'SHELXL-97 (G. M. Sheldrick. University of G\"ottingen, 97-2 version)'
_computing_structure_solution 'SIR97 (Cascarano et al.,Acta Crystallogr., Sect A, 1996, C79)'
_diffrn_ambient_temperature 150(2)
_diffrn_measured_fraction_theta_full 0.983
_diffrn_measured_fraction_theta_max 0.983
_diffrn_measurement_device 'image-plate area detector'
_diffrn_measurement_device_type 'Stoe IPDS'
_diffrn_measurement_method 'area detection'
_diffrn_orient_matrix_type
;first index: i in a~i~^*^, second: diffractometer xyz
 e.g. UB_21,UB_22,UB_23 are the xyz components of b^*^
;
_diffrn_orient_matrix_UB_11 0.020801
_diffrn_orient_matrix_UB_12 0.057630
_diffrn_orient_matrix_UB_13 0.059108
_diffrn_orient_matrix_UB_21 0.092384
_diffrn_orient_matrix_UB_22 0.029484
_diffrn_orient_matrix_UB_23 -0.061257
_diffrn_orient_matrix_UB_31 -0.020402
_diffrn_orient_matrix_UB_32 0.034509
_diffrn_orient_matrix_UB_33 -0.014160
_diffrn_radiation_collimation '0.5 mm collimator'
_diffrn_radiation_monochromator graphite
_diffrn_radiation_source 'fine-focus sealed tube'
_diffrn_radiation_type MoK\a
_diffrn_radiation_wavelength 0.71073
_diffrn_reflns_av_R_equivalents 0.0493
_diffrn_reflns_av_sigmaI/netI 0.0433
_diffrn_reflns_limit_h_max 14
_diffrn_reflns_limit_h_min -14
_diffrn_reflns_limit_k_max 10
_diffrn_reflns_limit_k_min -10
_diffrn_reflns_limit_l_max 29
_diffrn_reflns_limit_l_min -29
_diffrn_reflns_number 16509
_diffrn_reflns_theta_full 25.79
_diffrn_reflns_theta_max 25.79
_diffrn_reflns_theta_min 2.49
_diffrn_source_current 50_mA
_diffrn_source_power 2.75_kW
_diffrn_source_type 'Spellman DF4 Series'
_diffrn_source_voltage 55_kV
_exptl_absorpt_coefficient_mu 0.657
_exptl_absorpt_correction_T_max 1.0000
_exptl_absorpt_correction_T_min 1.0000
_exptl_absorpt_correction_type numerical
_exptl_absorpt_process_details 'Absorption correction with XRed, rev 1.09, STOE (Darmstadt, Germany)'
_exptl_crystal_colour black
_exptl_crystal_density_diffrn 1.45988(18)
_exptl_crystal_density_method 'not measured'
_exptl_crystal_description block
_exptl_crystal_F_000 1128
_exptl_crystal_size_max 0.38
_exptl_crystal_size_mid 0.32
_exptl_crystal_size_min 0.29
_refine_diff_density_max 0.501
_refine_diff_density_min -0.346
_refine_diff_density_rms 0.055
_refine_ls_extinction_method none
_refine_ls_goodness_of_fit_ref 0.962
_refine_ls_hydrogen_treatment mixed
_refine_ls_matrix_type full
_refine_ls_number_parameters 338
_refine_ls_number_reflns 4642
_refine_ls_number_restraints 0
_refine_ls_restrained_S_all 0.962
_refine_ls_R_factor_all 0.0421
_refine_ls_R_factor_gt 0.0298
_refine_ls_shift/su_max 0.001
_refine_ls_shift/su_mean 0.000
_refine_ls_structure_factor_coef Fsqd
_refine_ls_weighting_details 'calc w=1/[\s^2^(Fo^2^)+(0.0463P)^2^+0.0000P] where P=(Fo^2^+2Fc^2^)/3'
_refine_ls_weighting_scheme calc
_refine_ls_wR_factor_gt 0.0713
_refine_ls_wR_factor_ref 0.0743
_reflns_number_gt 3678
_reflns_number_total 4642
_reflns_threshold_expression >2sigma(I)
_cod_data_source_file ic070067o-file001_3.cif
_cod_data_source_block h150
_cod_original_sg_symbol_H-M 'P 21/c'
_cod_database_code 4303950

loop_
_symmetry_equiv_pos_as_xyz
'x, y, z'
'-x, y+1/2, -z+1/2'
'-x, -y, -z'
'x, -y-1/2, z-1/2'

loop_
_atom_site_label
_atom_site_type_symbol
_atom_site_fract_x
_atom_site_fract_y
_atom_site_fract_z
_atom_site_U_iso_or_equiv
_atom_site_adp_type
_atom_site_occupancy
_atom_site_symmetry_multiplicity
_atom_site_calc_flag
_atom_site_refinement_flags
_atom_site_disorder_assembly
_atom_site_disorder_group
Fe1 Fe 0.72058(2) 0.30525(3) 0.368077(11) 0.00898(8) Uani 1 1 d . . .
O1 O 0.56256(10) 0.29161(13) 0.37627(5) 0.0127(3) Uani 1 1 d . . .
O2 O 0.69496(10) 0.51309(13) 0.34084(5) 0.0125(3) Uani 1 1 d . . .
O3 O 0.40023(11) -0.07582(15) 0.43827(6) 0.0213(3) Uani 1 1 d . . .
O4 O 0.89074(13) 0.75838(17) 0.24909(7) 0.0303(4) Uani 1 1 d . . .
N1 N 0.75312(12) 0.10599(15) 0.39840(6) 0.0112(3) Uani 1 1 d . . .
N2 N 0.87378(12) 0.30618(16) 0.35729(6) 0.0109(3) Uani 1 1 d . . .
C1 C 0.50896(15) 0.17806(19) 0.39086(8) 0.0129(4) Uani 1 1 d . . .
C2 C 0.56433(15) 0.0402(2) 0.41453(8) 0.0133(4) Uani 1 1 d . . .
C3 C 0.68246(15) 0.01504(19) 0.41751(8) 0.0133(4) Uani 1 1 d . . .
H3 H 0.7133 -0.0773 0.4352 0.016 Uiso 1 1 calc R . .
C4 C 0.86852(15) 0.06298(19) 0.40123(8) 0.0134(4) Uani 1 1 d . . .
C5 C 0.91925(17) -0.0714(2) 0.42493(10) 0.0237(5) Uani 1 1 d . . .
H5 H 0.8763 -0.1424 0.4421 0.028 Uiso 1 1 calc R . .
C6 C 1.03171(18) -0.1027(2) 0.42377(10) 0.0292(5) Uani 1 1 d . . .
H6 H 1.0659 -0.1947 0.4402 0.035 Uiso 1 1 calc R . .
C7 C 1.09476(16) 0.0002(2) 0.39855(10) 0.0241(5) Uani 1 1 d . . .
H7 H 1.1720 -0.0218 0.3977 0.029 Uiso 1 1 calc R . .
C8 C 1.04574(16) 0.1340(2) 0.37479(9) 0.0172(4) Uani 1 1 d . . .
H8 H 1.0888 0.2027 0.3568 0.021 Uiso 1 1 calc R . .
C9 C 0.93326(15) 0.16939(19) 0.37702(8) 0.0124(4) Uani 1 1 d . . .
C10 C 0.92188(15) 0.41509(19) 0.33235(8) 0.0125(4) Uani 1 1 d . . .
H10 H 0.9973 0.3969 0.3272 0.015 Uiso 1 1 calc R . .
C11 C 0.87150(15) 0.55689(19) 0.31245(8) 0.0133(4) Uani 1 1 d . . .
C12 C 0.76001(16) 0.59995(19) 0.31959(7) 0.0126(4) Uani 1 1 d . . .
C13 C 0.71087(17) 0.7555(2) 0.30310(9) 0.0189(4) Uani 1 1 d . . .
H13A H 0.6834 0.7595 0.2618 0.028 Uiso 1 1 calc R . .
H13B H 0.7697 0.8338 0.3144 0.028 Uiso 1 1 calc R . .
H13C H 0.6474 0.7749 0.3222 0.028 Uiso 1 1 calc R . .
C14 C 0.93579(16) 0.6565(2) 0.28075(8) 0.0184(4) Uani 1 1 d . . .
C15 C 1.06231(18) 0.6329(2) 0.28675(10) 0.0284(5) Uani 1 1 d . . .
H15A H 1.0763 0.5363 0.2685 0.043 Uiso 1 1 calc R . .
H15B H 1.0983 0.6291 0.3272 0.043 Uiso 1 1 calc R . .
H15C H 1.0945 0.7181 0.2685 0.043 Uiso 1 1 calc R . .
C16 C 0.38148(16) 0.1977(2) 0.37879(9) 0.0208(4) Uani 1 1 d . . .
H16A H 0.3616 0.2978 0.3609 0.031 Uiso 1 1 calc R . .
H16B H 0.3539 0.1920 0.4145 0.031 Uiso 1 1 calc R . .
H16C H 0.3460 0.1162 0.3531 0.031 Uiso 1 1 calc R . .
C17 C 0.50221(16) -0.0822(2) 0.43703(8) 0.0149(4) Uani 1 1 d . . .
C18 C 0.56599(18) -0.2262(2) 0.46056(10) 0.0238(5) Uani 1 1 d . . .
H18A H 0.5140 -0.2957 0.4749 0.036 Uiso 1 1 calc R . .
H18B H 0.6291 -0.1984 0.4916 0.036 Uiso 1 1 calc R . .
H18C H 0.5960 -0.2774 0.4303 0.036 Uiso 1 1 calc R . .
N3 N 0.76498(12) 0.39316(15) 0.44668(6) 0.0112(3) Uani 1 1 d . . .
C19 C 0.71858(15) 0.3413(2) 0.48963(8) 0.0148(4) Uani 1 1 d . . .
H19 H 0.6680 0.2564 0.4827 0.018 Uiso 1 1 calc R . .
C20 C 0.74081(17) 0.4052(2) 0.54327(8) 0.0186(4) Uani 1 1 d . . .
H20 H 0.7056 0.3651 0.5723 0.022 Uiso 1 1 calc R . .
C21 C 0.81450(17) 0.5278(2) 0.55442(9) 0.0198(4) Uani 1 1 d . . .
H21 H 0.8301 0.5747 0.5909 0.024 Uiso 1 1 calc R . .
C22 C 0.86505(16) 0.5806(2) 0.51118(8) 0.0178(4) Uani 1 1 d . . .
H22 H 0.9172 0.6638 0.5177 0.021 Uiso 1 1 calc R . .
C23 C 0.83889(15) 0.51136(19) 0.45860(8) 0.0149(4) Uani 1 1 d . . .
H23 H 0.8745 0.5484 0.4293 0.018 Uiso 1 1 calc R . .
N4 N 0.66583(12) 0.22480(16) 0.28815(6) 0.0117(3) Uani 1 1 d . . .
C24 C 0.68766(15) 0.2970(2) 0.24194(8) 0.0146(4) Uani 1 1 d . . .
H24 H 0.7333 0.3869 0.2475 0.018 Uiso 1 1 calc R . .
C25 C 0.64745(16) 0.2478(2) 0.18711(8) 0.0190(4) Uani 1 1 d . . .
H25 H 0.6651 0.3032 0.1559 0.023 Uiso 1 1 calc R . .
C26 C 0.58107(16) 0.1168(2) 0.17775(9) 0.0192(4) Uani 1 1 d . . .
H26 H 0.5524 0.0802 0.1403 0.023 Uiso 1 1 calc R . .
C27 C 0.55792(16) 0.0412(2) 0.22467(8) 0.0177(4) Uani 1 1 d . . .
H27 H 0.5124 -0.0488 0.2200 0.021 Uiso 1 1 calc R . .
C28 C 0.60121(15) 0.09730(19) 0.27818(8) 0.0135(4) Uani 1 1 d . . .
H28 H 0.5847 0.0432 0.3099 0.016 Uiso 1 1 calc R . .

loop_
_atom_site_aniso_label
_atom_site_aniso_U_11
_atom_site_aniso_U_22
_atom_site_aniso_U_33
_atom_site_aniso_U_23
_atom_site_aniso_U_13
_atom_site_aniso_U_12
Fe1 0.00927(13) 0.00695(12) 0.01095(14) 0.00049(10) 0.00262(10) -0.00035(9)
O1 0.0116(6) 0.0127(6) 0.0144(7) 0.0005(5) 0.0040(5) -0.0006(5)
O2 0.0133(6) 0.0102(6) 0.0140(7) 0.0010(5) 0.0031(6) 0.0005(5)
O3 0.0172(7) 0.0254(7) 0.0230(8) 0.0025(6) 0.0080(6) -0.0068(6)
O4 0.0327(8) 0.0260(8) 0.0363(10) 0.0184(7) 0.0166(8) 0.0051(7)
N1 0.0108(7) 0.0100(7) 0.0122(8) 0.0001(6) 0.0005(7) -0.0010(6)
N2 0.0117(7) 0.0095(7) 0.0116(8) -0.0011(6) 0.0021(6) 0.0004(6)
C1 0.0132(9) 0.0153(9) 0.0109(9) -0.0030(7) 0.0040(8) -0.0023(7)
C2 0.0144(9) 0.0135(9) 0.0122(10) -0.0009(7) 0.0029(8) -0.0026(7)
C3 0.0164(9) 0.0103(8) 0.0132(9) 0.0022(7) 0.0026(8) -0.0012(7)
C4 0.0122(9) 0.0117(8) 0.0160(10) 0.0004(7) 0.0019(8) 0.0012(7)
C5 0.0181(10) 0.0174(10) 0.0360(13) 0.0106(9) 0.0065(10) 0.0003(8)
C6 0.0201(11) 0.0181(10) 0.0485(15) 0.0127(9) 0.0051(11) 0.0093(8)
C7 0.0129(9) 0.0195(10) 0.0405(13) 0.0001(9) 0.0066(10) 0.0043(8)
C8 0.0142(9) 0.0143(9) 0.0237(11) -0.0022(8) 0.0052(9) -0.0017(7)
C9 0.0126(9) 0.0095(8) 0.0146(10) -0.0020(7) 0.0016(8) -0.0003(7)
C10 0.0107(9) 0.0136(8) 0.0135(9) -0.0020(7) 0.0034(8) -0.0033(7)
C11 0.0159(9) 0.0113(8) 0.0130(10) -0.0007(7) 0.0034(8) -0.0033(7)
C12 0.0179(9) 0.0093(8) 0.0103(9) -0.0012(7) 0.0020(8) -0.0015(7)
C13 0.0220(10) 0.0107(8) 0.0257(11) 0.0039(8) 0.0086(9) 0.0023(7)
C14 0.0219(10) 0.0141(9) 0.0209(11) 0.0010(8) 0.0085(9) -0.0028(8)
C15 0.0216(11) 0.0283(11) 0.0377(14) 0.0128(10) 0.0115(10) -0.0058(9)
C16 0.0131(9) 0.0206(10) 0.0295(12) 0.0052(9) 0.0059(9) 0.0000(8)
C17 0.0178(10) 0.0176(9) 0.0098(10) -0.0019(7) 0.0040(8) -0.0064(7)
C18 0.0229(10) 0.0185(10) 0.0314(12) 0.0099(8) 0.0087(10) -0.0041(8)
N3 0.0093(7) 0.0098(7) 0.0145(8) 0.0003(6) 0.0021(7) 0.0024(6)
C19 0.0135(9) 0.0130(9) 0.0182(10) 0.0004(7) 0.0037(8) -0.0012(7)
C20 0.0198(10) 0.0219(10) 0.0147(10) 0.0020(8) 0.0052(9) 0.0003(8)
C21 0.0236(10) 0.0188(9) 0.0152(10) -0.0033(8) -0.0005(9) 0.0029(8)
C22 0.0176(9) 0.0129(9) 0.0211(11) -0.0003(7) -0.0002(9) -0.0008(7)
C23 0.0138(9) 0.0124(8) 0.0181(10) 0.0012(7) 0.0029(8) -0.0007(7)
N4 0.0101(7) 0.0105(7) 0.0143(8) 0.0000(6) 0.0019(7) 0.0025(6)
C24 0.0135(9) 0.0126(8) 0.0180(10) -0.0003(7) 0.0035(8) -0.0001(7)
C25 0.0216(10) 0.0210(9) 0.0146(10) 0.0021(8) 0.0041(9) 0.0010(8)
C26 0.0198(10) 0.0203(10) 0.0150(10) -0.0038(8) -0.0027(9) 0.0028(8)
C27 0.0153(9) 0.0137(9) 0.0227(11) -0.0011(7) 0.0006(9) 0.0006(7)
C28 0.0129(9) 0.0113(9) 0.0159(10) 0.0008(7) 0.0020(8) 0.0007(7)

loop_
_atom_type_symbol
_atom_type_description
_atom_type_scat_dispersion_real
_atom_type_scat_dispersion_imag
_atom_type_scat_source
C C 0.0033 0.0016 'International Tables Vol C Tables 4.2.6.8 and 6.1.1.4'
H H 0.0000 0.0000 'International Tables Vol C Tables 4.2.6.8 and 6.1.1.4'
N N 0.0061 0.0033 'International Tables Vol C Tables 4.2.6.8 and 6.1.1.4'
O O 0.0106 0.0060 'International Tables Vol C Tables 4.2.6.8 and 6.1.1.4'
Fe Fe 0.3463 0.8444 'International Tables Vol C Tables 4.2.6.8 and 6.1.1.4'

loop_
_exptl_crystal_face_index_h
_exptl_crystal_face_index_k
_exptl_crystal_face_index_l
_exptl_crystal_face_perp_dist
2 0 10 0.2330
5 6 -6 0.1380
4 1 9 0.2120
-4 -6 7 0.1830
-3 0 -10 0.1740
-5 3 8 0.1540
4 -3 -9 0.1390
10 -2 1 0.1730
-7 -7 2 0.1670
-9 1 -4 0.1630
1 2 10 0.2170
-1 -2 -10 0.1810

loop_
_geom_angle_atom_site_label_1
_geom_angle_atom_site_label_2
_geom_angle_atom_site_label_3
_geom_angle
_geom_angle_site_symmetry_1
_geom_angle_site_symmetry_3
_geom_angle_publ_flag
N1 Fe1 N2 85.78(6) . . ?
N1 Fe1 O2 176.43(6) . . ?
N2 Fe1 O2 92.41(5) . . ?
N1 Fe1 O1 91.98(6) . . ?
N2 Fe1 O1 176.20(6) . . ?
O2 Fe1 O1 89.98(5) . . ?
N1 Fe1 N3 89.63(6) . . ?
N2 Fe1 N3 92.60(6) . . ?
O2 Fe1 N3 87.38(5) . . ?
O1 Fe1 N3 90.46(5) . . ?
N1 Fe1 N4 92.81(6) . . ?
N2 Fe1 N4 90.60(6) . . ?
O2 Fe1 N4 90.28(6) . . ?
O1 Fe1 N4 86.44(6) . . ?
N3 Fe1 N4 176.11(6) . . ?
C1 O1 Fe1 129.30(11) . . ?
C12 O2 Fe1 128.99(11) . . ?
C3 N1 C4 121.04(15) . . ?
C3 N1 Fe1 126.35(12) . . ?
C4 N1 Fe1 112.56(11) . . ?
C10 N2 C9 121.37(14) . . ?
C10 N2 Fe1 125.98(12) . . ?
C9 N2 Fe1 112.58(11) . . ?
O1 C1 C2 122.95(16) . . ?
O1 C1 C16 114.14(15) . . ?
C2 C1 C16 122.86(15) . . ?
C3 C2 C1 121.80(15) . . ?
C3 C2 C17 116.37(16) . . ?
C1 C2 C17 121.83(16) . . ?
N1 C3 C2 126.70(16) . . ?
C5 C4 C9 119.52(16) . . ?
C5 C4 N1 125.74(16) . . ?
C9 C4 N1 114.73(15) . . ?
C6 C5 C4 120.49(17) . . ?
C5 C6 C7 120.03(18) . . ?
C8 C7 C6 120.24(17) . . ?
C7 C8 C9 120.43(17) . . ?
C8 C9 C4 119.20(16) . . ?
C8 C9 N2 126.65(15) . . ?
C4 C9 N2 114.14(15) . . ?
N2 C10 C11 125.95(16) . . ?
C10 C11 C12 122.26(15) . . ?
C10 C11 C14 117.23(15) . . ?
C12 C11 C14 120.42(16) . . ?
O2 C12 C11 123.87(16) . . ?
O2 C12 C13 113.96(15) . . ?
C11 C12 C13 122.16(15) . . ?
O4 C14 C11 122.60(17) . . ?
O4 C14 C15 117.95(16) . . ?
C11 C14 C15 119.45(17) . . ?
O3 C17 C2 123.84(17) . . ?
O3 C17 C18 117.22(16) . . ?
C2 C17 C18 118.95(16) . . ?
C19 N3 C23 116.66(16) . . ?
C19 N3 Fe1 121.35(12) . . ?
C23 N3 Fe1 121.93(12) . . ?
N3 C19 C20 123.24(16) . . ?
C21 C20 C19 119.38(17) . . ?
C20 C21 C22 118.26(18) . . ?
C23 C22 C21 119.26(18) . . ?
N3 C23 C22 123.17(17) . . ?
C24 N4 C28 116.05(16) . . ?
C24 N4 Fe1 122.64(12) . . ?
C28 N4 Fe1 121.27(12) . . ?
N4 C24 C25 123.62(17) . . ?
C24 C25 C26 119.46(18) . . ?
C27 C26 C25 117.69(18) . . ?
C28 C27 C26 119.53(17) . . ?
N4 C28 C27 123.66(16) . . ?

loop_
_geom_bond_atom_site_label_1
_geom_bond_atom_site_label_2
_geom_bond_distance
_geom_bond_site_symmetry_2
_geom_bond_publ_flag
Fe1 N1 1.8935(14) . ?
Fe1 N2 1.9060(14) . ?
Fe1 O2 1.9299(12) . ?
Fe1 O1 1.9476(12) . ?
Fe1 N3 2.0072(16) . ?
Fe1 N4 2.0247(15) . ?
O1 C1 1.267(2) . ?
O2 C12 1.266(2) . ?
O3 C17 1.230(2) . ?
O4 C14 1.222(2) . ?
N1 C3 1.309(2) . ?
N1 C4 1.422(2) . ?
N2 C10 1.316(2) . ?
N2 C9 1.421(2) . ?
C1 C2 1.434(3) . ?
C1 C16 1.507(2) . ?
C2 C3 1.421(2) . ?
C2 C17 1.466(2) . ?
C4 C5 1.389(3) . ?
C4 C9 1.408(2) . ?
C5 C6 1.382(3) . ?
C6 C7 1.388(3) . ?
C7 C8 1.378(3) . ?
C8 C9 1.395(2) . ?
C10 C11 1.416(3) . ?
C11 C12 1.432(2) . ?
C11 C14 1.471(2) . ?
C12 C13 1.500(2) . ?
C14 C15 1.509(3) . ?
C17 C18 1.518(3) . ?
N3 C19 1.345(2) . ?
N3 C23 1.352(2) . ?
C19 C20 1.379(3) . ?
C20 C21 1.378(3) . ?
C21 C22 1.382(3) . ?
C22 C23 1.378(3) . ?
N4 C24 1.346(2) . ?
N4 C28 1.349(2) . ?
C24 C25 1.377(3) . ?
C25 C26 1.384(3) . ?
C26 C27 1.380(3) . ?
C27 C28 1.375(3) . ?

loop_
_geom_contact_atom_site_label_1
_geom_contact_atom_site_label_2
_geom_contact_distance
_geom_contact_site_symmetry_1
_geom_contact_site_symmetry_2
_geom_contact_publ_flag
? ? ? ? ? ?

loop_
_geom_hbond_atom_site_label_D
_geom_hbond_atom_site_label_H
_geom_hbond_atom_site_label_A
_geom_hbond_distance_DH
_geom_hbond_distance_HA
_geom_hbond_distance_DA
_geom_hbond_angle_DHA
_geom_hbond_site_symmetry_A
_geom_hbond_publ_flag
? ? ? ? ? ? ? ? ?

loop_
_geom_torsion_atom_site_label_1
_geom_torsion_atom_site_label_2
_geom_torsion_atom_site_label_3
_geom_torsion_atom_site_label_4
_geom_torsion
_geom_torsion_site_symmetry_1
_geom_torsion_site_symmetry_2
_geom_torsion_site_symmetry_3
_geom_torsion_site_symmetry_4
_geom_torsion_publ_flag
N1 Fe1 O1 C1 -6.79(15) . . . . ?
N2 Fe1 O1 C1 47.1(10) . . . . ?
O2 Fe1 O1 C1 176.19(15) . . . . ?
N3 Fe1 O1 C1 -96.44(15) . . . . ?
N4 Fe1 O1 C1 85.91(15) . . . . ?
N1 Fe1 O2 C12 65.2(9) . . . . ?
N2 Fe1 O2 C12 5.72(15) . . . . ?
O1 Fe1 O2 C12 -171.33(15) . . . . ?
N3 Fe1 O2 C12 98.21(15) . . . . ?
N4 Fe1 O2 C12 -84.90(15) . . . . ?
N2 Fe1 N1 C3 -179.25(16) . . . . ?
O2 Fe1 N1 C3 121.1(9) . . . . ?
O1 Fe1 N1 C3 -2.33(15) . . . . ?
N3 Fe1 N1 C3 88.11(15) . . . . ?
N4 Fe1 N1 C3 -88.86(15) . . . . ?
N2 Fe1 N1 C4 3.47(12) . . . . ?
O2 Fe1 N1 C4 -56.2(9) . . . . ?
O1 Fe1 N1 C4 -179.60(12) . . . . ?
N3 Fe1 N1 C4 -89.16(12) . . . . ?
N4 Fe1 N1 C4 93.87(12) . . . . ?
N1 Fe1 N2 C10 175.72(15) . . . . ?
O2 Fe1 N2 C10 -7.35(15) . . . . ?
O1 Fe1 N2 C10 121.7(9) . . . . ?
N3 Fe1 N2 C10 -94.83(15) . . . . ?
N4 Fe1 N2 C10 82.95(15) . . . . ?
N1 Fe1 N2 C9 -1.35(12) . . . . ?
O2 Fe1 N2 C9 175.57(12) . . . . ?
O1 Fe1 N2 C9 -55.4(10) . . . . ?
N3 Fe1 N2 C9 88.09(12) . . . . ?
N4 Fe1 N2 C9 -94.13(12) . . . . ?
Fe1 O1 C1 C2 11.8(2) . . . . ?
Fe1 O1 C1 C16 -165.69(12) . . . . ?
O1 C1 C2 C3 -7.0(3) . . . . ?
C16 C1 C2 C3 170.21(18) . . . . ?
O1 C1 C2 C17 172.90(16) . . . . ?
C16 C1 C2 C17 -9.9(3) . . . . ?
C4 N1 C3 C2 -176.41(17) . . . . ?
Fe1 N1 C3 C2 6.5(3) . . . . ?
C1 C2 C3 N1 -2.5(3) . . . . ?
C17 C2 C3 N1 177.58(17) . . . . ?
C3 N1 C4 C5 -2.0(3) . . . . ?
Fe1 N1 C4 C5 175.40(17) . . . . ?
C3 N1 C4 C9 177.57(16) . . . . ?
Fe1 N1 C4 C9 -4.99(19) . . . . ?
C9 C4 C5 C6 -1.4(3) . . . . ?
N1 C4 C5 C6 178.2(2) . . . . ?
C4 C5 C6 C7 -0.3(3) . . . . ?
C5 C6 C7 C8 0.2(3) . . . . ?
C6 C7 C8 C9 1.6(3) . . . . ?
C7 C8 C9 C4 -3.3(3) . . . . ?
C7 C8 C9 N2 176.27(19) . . . . ?
C5 C4 C9 C8 3.2(3) . . . . ?
N1 C4 C9 C8 -176.46(16) . . . . ?
C5 C4 C9 N2 -176.41(17) . . . . ?
N1 C4 C9 N2 4.0(2) . . . . ?
C10 N2 C9 C8 2.1(3) . . . . ?
Fe1 N2 C9 C8 179.37(16) . . . . ?
C10 N2 C9 C4 -178.32(16) . . . . ?
Fe1 N2 C9 C4 -1.08(19) . . . . ?
C9 N2 C10 C11 -178.36(17) . . . . ?
Fe1 N2 C10 C11 4.8(3) . . . . ?
N2 C10 C11 C12 2.4(3) . . . . ?
N2 C10 C11 C14 -174.17(17) . . . . ?
Fe1 O2 C12 C11 -1.0(3) . . . . ?
Fe1 O2 C12 C13 180.00(12) . . . . ?
C10 C11 C12 O2 -4.4(3) . . . . ?
C14 C11 C12 O2 172.05(17) . . . . ?
C10 C11 C12 C13 174.53(17) . . . . ?
C14 C11 C12 C13 -9.1(3) . . . . ?
C10 C11 C14 O4 159.81(19) . . . . ?
C12 C11 C14 O4 -16.8(3) . . . . ?
C10 C11 C14 C15 -19.8(3) . . . . ?
C12 C11 C14 C15 163.63(18) . . . . ?
C3 C2 C17 O3 178.71(18) . . . . ?
C1 C2 C17 O3 -1.2(3) . . . . ?
C3 C2 C17 C18 -1.1(3) . . . . ?
C1 C2 C17 C18 178.98(17) . . . . ?
N1 Fe1 N3 C19 -52.91(14) . . . . ?
N2 Fe1 N3 C19 -138.66(13) . . . . ?
O2 Fe1 N3 C19 129.04(13) . . . . ?
O1 Fe1 N3 C19 39.08(13) . . . . ?
N4 Fe1 N3 C19 76.1(9) . . . . ?
N1 Fe1 N3 C23 130.01(14) . . . . ?
N2 Fe1 N3 C23 44.25(14) . . . . ?
O2 Fe1 N3 C23 -48.05(13) . . . . ?
O1 Fe1 N3 C23 -138.01(13) . . . . ?
N4 Fe1 N3 C23 -101.0(8) . . . . ?
C23 N3 C19 C20 1.7(3) . . . . ?
Fe1 N3 C19 C20 -175.49(14) . . . . ?
N3 C19 C20 C21 -0.4(3) . . . . ?
C19 C20 C21 C22 -1.0(3) . . . . ?
C20 C21 C22 C23 1.1(3) . . . . ?
C19 N3 C23 C22 -1.7(3) . . . . ?
Fe1 N3 C23 C22 175.51(14) . . . . ?
C21 C22 C23 N3 0.3(3) . . . . ?
N1 Fe1 N4 C24 -141.71(14) . . . . ?
N2 Fe1 N4 C24 -55.91(14) . . . . ?
O2 Fe1 N4 C24 36.51(14) . . . . ?
O1 Fe1 N4 C24 126.47(14) . . . . ?
N3 Fe1 N4 C24 89.4(8) . . . . ?
N1 Fe1 N4 C28 40.76(13) . . . . ?
N2 Fe1 N4 C28 126.56(13) . . . . ?
O2 Fe1 N4 C28 -141.02(13) . . . . ?
O1 Fe1 N4 C28 -51.06(13) . . . . ?
N3 Fe1 N4 C28 -88.1(8) . . . . ?
C28 N4 C24 C25 0.4(3) . . . . ?
Fe1 N4 C24 C25 -177.28(14) . . . . ?
N4 C24 C25 C26 -0.3(3) . . . . ?
C24 C25 C26 C27 0.2(3) . . . . ?
C25 C26 C27 C28 -0.3(3) . . . . ?
C24 N4 C28 C27 -0.4(2) . . . . ?
Fe1 N4 C28 C27 177.25(13) . . . . ?
C26 C27 C28 N4 0.4(3) . . . . ?
